data_1547338
loop_
_publ_author_name
'Gholami, Ghazale'
'Zhu, Kelong'
'Baggi, Giorgio'
'Schott, Eduardo'
'Zarate, Ximena'
'Loeb, Stephen J.'

_publ_section_title
;
 Influence of axle length on the rate and mechanism of shuttling in rigid
 H-shaped [2]rotaxanes
;
_journal_name_full 'Chem. Sci.'
_journal_paper_doi 10.1039/C7SC03736H
_journal_year 2017
_chemical_formula_moiety 'C20 H10 Br4 N4, C16 H32 O8'
_chemical_formula_sum 'C36 H42 Br4 N4 O8'
_chemical_formula_weight 978.37
_chemical_name_systematic
;
 ?
;
_space_group_crystal_system triclinic
_space_group_IT_number 2
_space_group_name_Hall '-P 1'
_space_group_name_H-M_alt 'P -1'
_symmetry_space_group_name_Hall '-P 1'
_symmetry_space_group_name_H-M 'P -1'
_atom_sites_solution_hydrogens geom
_atom_sites_solution_primary dual
_audit_creation_date 2017-07-19
_audit_creation_method
;
Olex2 1.2
(compiled 2017.03.28 svn.r3405 for OlexSys, GUI svn.r5337)
;
_audit_update_record
;
2017-07-20 deposited with the CCDC.
2017-09-25 downloaded from the CCDC.
;
_cell_angle_alpha 68.379(2)
_cell_angle_beta 82.740(2)
_cell_angle_gamma 68.992(2)
_cell_formula_units_Z 1
_cell_length_a 9.6346(14)
_cell_length_b 10.1658(15)
_cell_length_c 11.2070(17)
_cell_measurement_reflns_used 6123
_cell_measurement_temperature 173(2)
_cell_measurement_theta_max 27.65
_cell_measurement_theta_min 2.26
_cell_volume 952.6(2)
_computing_cell_refinement 'SAINT v6.45A (Bruker, 2003)'
_computing_data_collection 'SMART V5.631 (?, 2016)'
_computing_data_reduction 'SAINT v6.45A (Bruker, 2003)'
_computing_molecular_graphics 'Olex2 (Dolomanov et al., 2009)'
_computing_publication_material 'Olex2 (Dolomanov et al., 2009)'
_computing_structure_refinement 'XL (Sheldrick, 2008)'
_computing_structure_solution 'XM (Sheldrick, 2008)'
_diffrn_ambient_temperature 173
_diffrn_measured_fraction_theta_full 0.995
_diffrn_measured_fraction_theta_max 0.990
_diffrn_measurement_device_type 'Bruker APEX-II CCD'
_diffrn_measurement_method '\f and \w scans'
_diffrn_radiation_monochromator graphite
_diffrn_radiation_type MoK\a
_diffrn_radiation_wavelength 0.71073
_diffrn_reflns_av_R_equivalents 0.0518
_diffrn_reflns_av_unetI/netI 0.0582
_diffrn_reflns_Laue_measured_fraction_full 0.995
_diffrn_reflns_Laue_measured_fraction_max 0.990
_diffrn_reflns_limit_h_max 11
_diffrn_reflns_limit_h_min -12
_diffrn_reflns_limit_k_max 12
_diffrn_reflns_limit_k_min -12
_diffrn_reflns_limit_l_max 13
_diffrn_reflns_limit_l_min -13
_diffrn_reflns_number 9812
_diffrn_reflns_point_group_measured_fraction_full 0.995
_diffrn_reflns_point_group_measured_fraction_max 0.990
_diffrn_reflns_theta_full 25.242
_diffrn_reflns_theta_max 26.369
_diffrn_reflns_theta_min 1.955
_diffrn_source_current 30.0
_diffrn_source_power 1.5
_diffrn_source_voltage 50.0
_diffrn_standards_number 0
_exptl_absorpt_coefficient_mu 4.281
_exptl_absorpt_correction_T_max 0.7456
_exptl_absorpt_correction_T_min 0.5585
_exptl_absorpt_correction_type empirical
_exptl_absorpt_process_details
;
SADABS-2008/1 (Bruker,2008) was used for absorption correction.
wR2(int) was 0.1009 before and 0.0717 after correction.
The Ratio of minimum to maximum transmission is 0.7491.
The \l/2 correction factor is 0.0015.
;
_exptl_crystal_colour pale-yellow
_exptl_crystal_density_diffrn 1.706
_exptl_crystal_description block
_exptl_crystal_F_000 490
_exptl_crystal_recrystallization_method 'Re-crystallisation from solvent: ethyl acetate'
_exptl_crystal_size_max 0.47
_exptl_crystal_size_mid 0.4
_exptl_crystal_size_min 0.27
_refine_diff_density_max 0.994
_refine_diff_density_min -0.359
_refine_diff_density_rms 0.103
_refine_ls_extinction_method none
_refine_ls_goodness_of_fit_ref 1.032
_refine_ls_hydrogen_treatment constr
_refine_ls_matrix_type full
_refine_ls_number_parameters 235
_refine_ls_number_reflns 3839
_refine_ls_number_restraints 0
_refine_ls_restrained_S_all 1.032
_refine_ls_R_factor_all 0.0438
_refine_ls_R_factor_gt 0.0374
_refine_ls_shift/su_max 0.001
_refine_ls_shift/su_mean 0.000
_refine_ls_structure_factor_coef Fsqd
_refine_ls_weighting_details 'w=1/[\s^2^(Fo^2^)+(0.0533P)^2^+0.1474P] where P=(Fo^2^+2Fc^2^)/3'
_refine_ls_weighting_scheme calc
_refine_ls_wR_factor_gt 0.0995
_refine_ls_wR_factor_ref 0.1042
_reflns_Friedel_coverage 0.000
_reflns_number_gt 3291
_reflns_number_total 3839
_reflns_threshold_expression 'I > 2\s(I)'
_cod_data_source_file c7sc03736h2.cif
_cod_data_source_block kz71
_cod_database_code 1547338
_shelxl_version_number 2014-3
_shelx_space_group_comment
;
The symmetry employed for this shelxl refinement is uniquely defined
by the following loop, which should always be used as a source of
symmetry information in preference to the above space-group names.
They are only intended as comments.
;
_shelx_estimated_absorpt_t_max 0.391
_shelx_estimated_absorpt_t_min 0.238
_olex2_refinement_description
;
1. Fixed Uiso
 At 1.2 times of:
  All C(H) groups, All C(H,H) groups, All N(H) groups
2.a Secondary CH2 refined with riding coordinates:
 C016(H01A,H01B), C017(H01C,H01D), C018(H01E,H01F), C021(H02A,H02B), C022(H02C,
 H02D), C024(H02E,H02F), C025(H02G,H02H), C026(H02I,H02J)
2.b Aromatic/amide H refined with riding coordinates:
 N009(H009), C011(H011), C019(H019), C020(H020), C023(H023)
;
_olex2_submission_special_instructions 'No special instructions were received'

loop_
_space_group_symop_operation_xyz
'x, y, z'
'-x, -y, -z'

loop_
_atom_site_label
_atom_site_type_symbol
_atom_site_fract_x
_atom_site_fract_y
_atom_site_fract_z
_atom_site_U_iso_or_equiv
_atom_site_adp_type
_atom_site_occupancy
_atom_site_site_symmetry_order
_atom_site_calc_flag
_atom_site_refinement_flags_posn
Br01 Br 0.96391(3) 0.18592(3) 0.07963(3) 0.03187(12) Uani 1 1 d .
Br02 Br 0.24534(3) 0.32712(4) 0.05009(3) 0.04362(13) Uani 1 1 d .
O6 O 0.9581(2) 0.3536(2) 0.3348(2) 0.0296(4) Uani 1 1 d .
O7 O 0.8046(2) 0.1453(2) 0.53328(19) 0.0312(5) Uani 1 1 d .
O005 O 0.8527(2) 0.6782(2) 0.31509(19) 0.0302(4) Uani 1 1 d .
C006 C 0.7571(3) 0.2376(3) 0.0599(3) 0.0259(6) Uani 1 1 d .
N007 N 0.4347(2) 0.3908(3) 0.2305(2) 0.0253(5) Uani 1 1 d .
C008 C 0.6601(3) 0.3072(3) 0.1387(3) 0.0232(5) Uani 1 1 d .
N009 N 0.6788(2) 0.3551(2) 0.2324(2) 0.0226(5) Uani 1 1 d .
H009 H 0.7611 0.3551 0.2544 0.027 Uiso 1 1 calc R
C010 C 0.5054(3) 0.3323(3) 0.1375(3) 0.0235(5) Uani 1 1 d .
C011 C 0.5463(4) 0.2305(4) -0.0314(3) 0.0358(7) Uani 1 1 d .
H011 H 0.5090 0.2070 -0.0906 0.043 Uiso 1 1 calc R
C012 C 0.4508(3) 0.2943(3) 0.0499(3) 0.0289(6) Uani 1 1 d .
C013 C 0.5418(3) 0.4033(3) 0.2848(3) 0.0235(5) Uani 1 1 d .
O8 O 0.5298(2) 0.8696(2) 0.29352(19) 0.0332(5) Uani 1 1 d .
C015 C 0.5195(3) 0.4552(3) 0.3937(3) 0.0226(5) Uani 1 1 d .
C016 C 0.7129(3) 0.1338(3) 0.6435(3) 0.0333(7) Uani 1 1 d .
H01A H 0.6719 0.2302 0.6555 0.040 Uiso 1 1 calc R
H01B H 0.7710 0.0608 0.7191 0.040 Uiso 1 1 calc R
C017 C 0.7853(4) 0.8311(3) 0.2370(3) 0.0360(7) Uani 1 1 d .
H01C H 0.7521 0.8365 0.1566 0.043 Uiso 1 1 calc R
H01D H 0.8572 0.8827 0.2178 0.043 Uiso 1 1 calc R
C018 C 0.9776(3) 0.6008(3) 0.2546(3) 0.0306(6) Uani 1 1 d .
H01E H 1.0514 0.6501 0.2360 0.037 Uiso 1 1 calc R
H01F H 0.9465 0.6048 0.1740 0.037 Uiso 1 1 calc R
C019 C 0.7001(3) 0.2007(3) -0.0254(3) 0.0314(6) Uani 1 1 d .
H019 H 0.7639 0.1556 -0.0795 0.038 Uiso 1 1 calc R
C020 C 0.6229(3) 0.5074(3) 0.4218(3) 0.0248(6) Uani 1 1 d .
H020 H 0.7050 0.5127 0.3692 0.030 Uiso 1 1 calc R
C021 C 1.0158(3) 0.2021(3) 0.4217(3) 0.0357(7) Uani 1 1 d .
H02A H 1.1200 0.1784 0.4383 0.043 Uiso 1 1 calc R
H02B H 1.0094 0.1346 0.3816 0.043 Uiso 1 1 calc R
C022 C 1.0448(3) 0.4410(3) 0.3386(3) 0.0296(6) Uani 1 1 d .
H02C H 1.1452 0.3997 0.3104 0.036 Uiso 1 1 calc R
H02D H 1.0503 0.4358 0.4262 0.036 Uiso 1 1 calc R
C023 C 0.3966(3) 0.4490(3) 0.4731(3) 0.0240(6) Uani 1 1 d .
H023 H 0.3270 0.4150 0.4547 0.029 Uiso 1 1 calc R
C024 C 0.9339(3) 0.1757(3) 0.5472(3) 0.0336(7) Uani 1 1 d .
H02E H 0.9979 0.0912 0.6140 0.040 Uiso 1 1 calc R
H02F H 0.9055 0.2639 0.5718 0.040 Uiso 1 1 calc R
C025 C 0.6552(4) 0.9058(3) 0.3060(3) 0.0360(7) Uani 1 1 d .
H02G H 0.6799 0.8721 0.3961 0.043 Uiso 1 1 calc R
H02H H 0.6322 1.0139 0.2702 0.043 Uiso 1 1 calc R
C026 C 0.5894(3) 0.0854(3) 0.6250(3) 0.0348(7) Uani 1 1 d .
H02I H 0.5566 0.1323 0.5361 0.042 Uiso 1 1 calc R
H02J H 0.6236 -0.0229 0.6470 0.042 Uiso 1 1 calc R

loop_
_atom_site_aniso_label
_atom_site_aniso_U_11
_atom_site_aniso_U_22
_atom_site_aniso_U_33
_atom_site_aniso_U_23
_atom_site_aniso_U_13
_atom_site_aniso_U_12
Br01 0.02151(18) 0.0431(2) 0.03092(18) -0.01368(14) 0.00374(12) -0.01128(13)
Br02 0.02651(19) 0.0689(3) 0.0505(2) -0.03102(19) -0.00244(15) -0.02189(17)
O6 0.0214(10) 0.0326(11) 0.0358(11) -0.0126(9) -0.0040(8) -0.0083(8)
O7 0.0267(11) 0.0340(11) 0.0322(11) -0.0121(9) -0.0037(8) -0.0076(9)
O005 0.0263(10) 0.0319(10) 0.0303(10) -0.0078(8) 0.0050(8) -0.0125(8)
C006 0.0198(13) 0.0311(14) 0.0251(14) -0.0068(11) 0.0023(11) -0.0104(11)
N007 0.0209(12) 0.0297(12) 0.0284(12) -0.0116(10) -0.0009(9) -0.0104(9)
C008 0.0210(13) 0.0234(13) 0.0245(13) -0.0053(11) -0.0030(10) -0.0088(10)
N009 0.0182(11) 0.0270(11) 0.0256(11) -0.0103(9) -0.0012(9) -0.0094(9)
C010 0.0203(13) 0.0260(13) 0.0255(13) -0.0074(11) -0.0012(10) -0.0105(11)
C011 0.0380(18) 0.0511(19) 0.0298(15) -0.0183(14) -0.0002(13) -0.0239(15)
C012 0.0228(14) 0.0396(16) 0.0293(15) -0.0115(13) -0.0014(11) -0.0163(12)
C013 0.0180(13) 0.0228(13) 0.0293(14) -0.0084(11) -0.0009(10) -0.0069(10)
O8 0.0297(11) 0.0340(11) 0.0363(11) -0.0129(9) 0.0004(9) -0.0106(9)
C015 0.0178(13) 0.0185(12) 0.0288(14) -0.0072(10) -0.0043(10) -0.0025(10)
C016 0.0321(16) 0.0312(15) 0.0309(15) -0.0085(12) -0.0025(12) -0.0059(13)
C017 0.0389(18) 0.0352(16) 0.0359(17) -0.0062(13) 0.0024(14) -0.0221(14)
C018 0.0268(15) 0.0435(17) 0.0280(14) -0.0141(13) 0.0066(12) -0.0198(13)
C019 0.0305(16) 0.0420(17) 0.0264(14) -0.0163(13) 0.0046(12) -0.0146(13)
C020 0.0167(13) 0.0262(13) 0.0324(14) -0.0113(11) 0.0008(11) -0.0074(11)
C021 0.0258(16) 0.0313(16) 0.0459(18) -0.0135(14) -0.0031(13) -0.0039(12)
C022 0.0207(14) 0.0432(17) 0.0320(15) -0.0201(13) 0.0014(11) -0.0121(12)
C023 0.0182(13) 0.0228(13) 0.0341(14) -0.0118(11) -0.0031(11) -0.0073(10)
C024 0.0285(16) 0.0312(15) 0.0377(16) -0.0099(13) -0.0103(13) -0.0049(12)
C025 0.0362(17) 0.0258(15) 0.0461(18) -0.0118(13) 0.0006(14) -0.0114(13)
C026 0.0360(17) 0.0277(15) 0.0358(16) -0.0101(13) -0.0002(13) -0.0059(13)

loop_
_atom_type_symbol
_atom_type_description
_atom_type_scat_dispersion_real
_atom_type_scat_dispersion_imag
_atom_type_scat_source
C C 0.0033 0.0016 'International Tables Vol C Tables 4.2.6.8 and 6.1.1.4'
H H 0.0000 0.0000 'International Tables Vol C Tables 4.2.6.8 and 6.1.1.4'
Br Br -0.2901 2.4595 'International Tables Vol C Tables 4.2.6.8 and 6.1.1.4'
N N 0.0061 0.0033 'International Tables Vol C Tables 4.2.6.8 and 6.1.1.4'
O O 0.0106 0.0060 'International Tables Vol C Tables 4.2.6.8 and 6.1.1.4'

loop_
_geom_angle_atom_site_label_1
_geom_angle_atom_site_label_2
_geom_angle_atom_site_label_3
_geom_angle
_geom_angle_site_symmetry_1
_geom_angle_site_symmetry_3
C021 O6 C022 111.3(2) . .
C016 O7 C024 112.8(2) . .
C017 O005 C018 112.3(2) . .
C008 C006 Br01 119.0(2) . .
C019 C006 Br01 121.9(2) . .
C019 C006 C008 119.0(3) . .
C013 N007 C010 104.7(2) . .
C006 C008 C010 120.9(2) . .
N009 C008 C006 133.9(3) . .
N009 C008 C010 105.1(2) . .
C008 N009 C013 107.2(2) . .
N007 C010 C008 110.1(2) . .
N007 C010 C012 131.1(3) . .
C012 C010 C008 118.7(3) . .
C012 C011 C019 120.3(3) . .
C010 C012 Br02 118.3(2) . .
C011 C012 Br02 121.4(2) . .
C011 C012 C010 120.3(3) . .
N007 C013 N009 112.9(2) . .
N007 C013 C015 124.2(2) . .
N009 C013 C015 122.9(2) . .
C025 O8 C026 112.6(2) . 2_666
C020 C015 C013 120.6(2) . .
C023 C015 C013 120.2(2) . .
C023 C015 C020 119.1(2) . .
O7 C016 C026 108.7(2) . .
O005 C017 C025 109.6(2) . .
O005 C018 C022 110.8(2) . .
C006 C019 C011 120.7(3) . .
C023 C020 C015 120.1(3) 2_666 .
O6 C021 C024 112.8(2) . .
O6 C022 C018 110.8(2) . .
C020 C023 C015 120.8(2) 2_666 .
O7 C024 C021 109.1(2) . .
O8 C025 C017 109.9(3) . .
O8 C026 C016 107.7(2) 2_666 .

loop_
_geom_bond_atom_site_label_1
_geom_bond_atom_site_label_2
_geom_bond_distance
_geom_bond_site_symmetry_2
Br01 C006 1.889(3) .
Br02 C012 1.886(3) .
O6 C021 1.431(4) .
O6 C022 1.435(3) .
O7 C016 1.418(4) .
O7 C024 1.426(4) .
O005 C017 1.422(4) .
O005 C018 1.426(3) .
C006 C008 1.390(4) .
C006 C019 1.379(4) .
N007 C010 1.376(4) .
N007 C013 1.327(3) .
C008 N009 1.364(3) .
C008 C010 1.420(4) .
N009 C013 1.371(3) .
C010 C012 1.394(4) .
C011 C012 1.376(4) .
C011 C019 1.407(4) .
C013 C015 1.462(4) .
O8 C025 1.419(4) .
O8 C026 1.424(4) 2_666
C015 C020 1.399(4) .
C015 C023 1.394(4) .
C016 C026 1.503(4) .
C017 C025 1.500(4) .
C018 C022 1.489(4) .
C020 C023 1.374(4) 2_666
C021 C024 1.506(4) .
C023 C020 1.374(4) 2_666
C026 O8 1.424(4) 2_666
